data_2202943
loop_
_publ_author_name
'Echeverr\'ia, Gustavo A.'
'Goeta, Andr\'es'
'Bar\'on, M\'aximo'
'Punte, Graciela'

_publ_section_title
;
 <i>trans</i>-1,4-Dibromocyclohexane-1,4-dicarboxylic acid
;
_journal_issue 7
_journal_name_full 'Acta Crystallographica Section E'
_journal_page_first o959
_journal_page_last o961
_journal_paper_doi 10.1107/S160053680301239X
_journal_volume 59
_journal_year 2003
_chemical_formula_iupac 'C8 H10 Br2 O4'
_chemical_formula_moiety 'C8 H10 Br2 O4'
_chemical_formula_sum 'C8 H10 Br2 O4'
_chemical_formula_weight 329.98
_chemical_name_systematic
;
 ?
;
_space_group_IT_number 61
_symmetry_cell_setting orthorhombic
_symmetry_space_group_name_Hall '-P 2ac 2ab'
_symmetry_space_group_name_H-M 'P b c a'
_atom_sites_solution_hydrogens difmap
_atom_sites_solution_primary direct
_atom_sites_solution_secondary difmap
_audit_creation_method 'WinGX routine CIF_UPDATE'
_cell_angle_alpha 90.00
_cell_angle_beta 90.00
_cell_angle_gamma 90.00
_cell_formula_units_Z 4
_cell_length_a 10.5125(8)
_cell_length_b 8.3836(5)
_cell_length_c 11.2817(9)
_cell_measurement_reflns_used 914
_cell_measurement_temperature 110(2)
_cell_measurement_theta_max 26.25
_cell_measurement_theta_min 11.49
_cell_volume 994.29(12)
_computing_cell_refinement SMART-NT
_computing_data_collection 'SMART-NT (Bruker, 1998)'
_computing_data_reduction 'SAINT-NT (Bruker, 1998)'
_computing_molecular_graphics
;PLATON (Spek, 1990), PARST (Nardelli, 1983, 1995) and ORTEP-3 (Farrugia,
 1997)
;
_computing_publication_material 'WinGX (Farrugia, 1999)'
_computing_structure_refinement 'SHELXL97 (Sheldrick, 1997)'
_computing_structure_solution 'SHELXS97 (Sheldrick, 1990)'
_diffrn_ambient_temperature 110(2)
_diffrn_measured_fraction_theta_full 1
_diffrn_measured_fraction_theta_max 1
_diffrn_measurement_device_type 'Bruker SMART 1K CCD'
_diffrn_measurement_method \w
_diffrn_radiation_monochromator graphite
_diffrn_radiation_source 'fine-focus sealed tube'
_diffrn_radiation_type MoK\a
_diffrn_radiation_wavelength 0.71073
_diffrn_reflns_av_R_equivalents 0.0405
_diffrn_reflns_limit_h_max 13
_diffrn_reflns_limit_h_min -13
_diffrn_reflns_limit_k_max 11
_diffrn_reflns_limit_k_min -11
_diffrn_reflns_limit_l_max 15
_diffrn_reflns_limit_l_min -13
_diffrn_reflns_number 10606
_diffrn_reflns_theta_full 28.24
_diffrn_reflns_theta_max 28.24
_diffrn_reflns_theta_min 3.59
_diffrn_standards_number 0
_exptl_absorpt_coefficient_mu 8.138
_exptl_absorpt_correction_T_max 0.443
_exptl_absorpt_correction_T_min 0.244
_exptl_absorpt_correction_type multi-scan
_exptl_absorpt_process_details '(SADABS; Sheldrick, 1996)'
_exptl_crystal_colour colourless
_exptl_crystal_density_diffrn 2.204
_exptl_crystal_density_method 'not measured'
_exptl_crystal_description prism
_exptl_crystal_F_000 640
_exptl_crystal_size_max 0.20
_exptl_crystal_size_mid 0.13
_exptl_crystal_size_min 0.10
_refine_diff_density_max 1.035
_refine_diff_density_min -0.557
_refine_ls_extinction_method none
_refine_ls_goodness_of_fit_ref 1.061
_refine_ls_hydrogen_treatment mixed
_refine_ls_matrix_type full
_refine_ls_number_parameters 84
_refine_ls_number_reflns 1224
_refine_ls_number_restraints 0
_refine_ls_restrained_S_all 1.061
_refine_ls_R_factor_all 0.0363
_refine_ls_R_factor_gt 0.0265
_refine_ls_shift/su_max 0.001
_refine_ls_structure_factor_coef Fsqd
_refine_ls_weighting_details 'calc w = 1/[\s^2^(Fo^2^)+(0.0491P)^2^+0.3512P] where P = (Fo^2^+2Fc^2^)/3'
_refine_ls_weighting_scheme calc
_refine_ls_wR_factor_gt 0.0709
_refine_ls_wR_factor_ref 0.0773
_reflns_number_gt 975
_reflns_number_total 1224
_reflns_threshold_expression I>2\s(I)
_cod_data_source_file wn6160.cif
_cod_data_source_block I
_cod_depositor_comments
;
The following automatic conversions were performed:
'_atom_site_refinement_flags' value 'd' changed to 'D' according to
'/home/saulius/struct/CIF-dictionaries/cif_core.dic' dictionary named
'cif_core.dic' version 2.4.1 from 2010-06-29.

Automatic conversion script
Id: cif_fix_enum 1527 2010-12-29 10:47:43Z saulius 

The following automatic conversions were performed:

'_atom_site_refinement_flags' value 'd' changed to 'D' according to
/home/saulius/struct/CIF-dictionaries/cif_core.dic dictionary named
'cif_core.dic' version 2.4.1 from 2010-06-29.

Automatic conversion script
Id: cif_fix_values 1715 2011-07-08 13:25:40Z adriana 
;
_cod_database_code 2202943
_cod_database_fobs_code 2202943

loop_
_symmetry_equiv_pos_as_xyz
'x, y, z'
'-x+1/2, -y, z+1/2'
'-x, y+1/2, -z+1/2'
'x+1/2, -y+1/2, -z'
'-x, -y, -z'
'x-1/2, y, -z-1/2'
'x, -y-1/2, z-1/2'
'-x-1/2, y-1/2, z'

loop_
_atom_site_label
_atom_site_fract_x
_atom_site_fract_y
_atom_site_fract_z
_atom_site_U_iso_or_equiv
_atom_site_adp_type
_atom_site_calc_flag
_atom_site_refinement_flags
_atom_site_occupancy
_atom_site_disorder_assembly
_atom_site_disorder_group
_atom_site_type_symbol
Br1 0.748735(19) 0.14791(3) 0.35473(2) 0.01766(13) Uani d . 1 . . Br
O1 0.47439(18) 0.3451(2) 0.38949(16) 0.0177(4) Uani d . 1 . . O
O2 0.57933(17) 0.35366(17) 0.56340(15) 0.0167(4) Uani d . 1 . . O
C3 0.6237(2) 0.0233(3) 0.5610(2) 0.0136(4) Uani d . 1 . . C
C2 0.4990(2) 0.0173(3) 0.3698(2) 0.0132(4) Uani d . 1 . . C
C1 0.5904(2) 0.1125(2) 0.4474(2) 0.0130(5) Uani d . 1 . . C
C4 0.5459(2) 0.2838(2) 0.47227(19) 0.0127(4) Uani d . 1 . . C
H1 0.4565 0.4376 0.4071 0.053(11) Uiso 1 D 1 . R H
H32 0.676(3) 0.090(4) 0.610(3) 0.024(7) Uiso d . 1 . . H
H31 0.670(3) -0.078(3) 0.540(2) 0.016(7) Uiso d . 1 . . H
H21 0.544(3) -0.077(3) 0.345(2) 0.012(7) Uiso d . 1 . . H
H22 0.478(2) 0.078(3) 0.300(2) 0.009(6) Uiso d . 1 . . H

loop_
_atom_site_aniso_label
_atom_site_aniso_U_11
_atom_site_aniso_U_22
_atom_site_aniso_U_33
_atom_site_aniso_U_12
_atom_site_aniso_U_13
_atom_site_aniso_U_23
Br1 0.01612(18) 0.01552(19) 0.0213(2) -0.00093(8) 0.00486(8) -0.00113(8)
O1 0.0255(10) 0.0067(8) 0.0210(9) 0.0025(7) -0.0030(7) -0.0002(7)
O2 0.0228(9) 0.0094(7) 0.0180(9) 0.0013(6) -0.0020(7) -0.0018(6)
C3 0.0127(10) 0.0100(9) 0.0181(12) 0.0011(8) -0.0028(9) -0.0001(8)
C2 0.0162(11) 0.0098(10) 0.0137(12) 0.0004(9) -0.0017(8) -0.0002(8)
C1 0.0137(11) 0.0073(9) 0.0179(12) -0.0001(7) 0.0011(9) -0.0007(8)
C4 0.0144(10) 0.0089(9) 0.0148(11) -0.0023(8) 0.0011(8) 0.0014(8)

loop_
_atom_type_symbol
_atom_type_description
_atom_type_scat_dispersion_real
_atom_type_scat_dispersion_imag
_atom_type_scat_source
C C 0.0033 0.0016 'International Tables Vol C Tables 4.2.6.8 and 6.1.1.4'
H H 0 0 'International Tables Vol C Tables 4.2.6.8 and 6.1.1.4'
O O 0.0106 0.006 'International Tables Vol C Tables 4.2.6.8 and 6.1.1.4'
Br Br -0.2901 2.4595 'International Tables Vol C Tables 4.2.6.8 and 6.1.1.4'

loop_
_geom_angle_atom_site_label_1
_geom_angle_atom_site_label_2
_geom_angle_atom_site_label_3
_geom_angle_site_symmetry_1
_geom_angle_site_symmetry_3
_geom_angle
_geom_angle_publ_flag
C4 O1 H1 . . 109.47 ?
C1 C3 C2 . 5_656 109.97(18) yes
C1 C3 H32 . . 109.5(18) ?
C2 C3 H32 5_656 . 108.3(18) ?
C1 C3 H31 . . 109.2(15) ?
C2 C3 H31 5_656 . 109.8(16) ?
H32 C3 H31 . . 110(2) ?
C1 C2 C3 . 5_656 110.57(18) yes
C1 C2 H21 . . 106.7(16) ?
C3 C2 H21 5_656 . 112.1(16) ?
C1 C2 H22 . . 109.5(14) ?
C3 C2 H22 5_656 . 109.9(15) ?
H21 C2 H22 . . 108(2) ?
C3 C1 C2 . . 111.75(18) yes
C3 C1 C4 . . 111.99(18) yes
C2 C1 C4 . . 113.69(18) yes
C3 C1 Br1 . . 108.88(15) yes
C2 C1 Br1 . . 107.70(16) yes
C4 C1 Br1 . . 102.23(13) yes
O2 C4 O1 . . 125.0(2) yes
O2 C4 C1 . . 120.60(19) yes
O1 C4 C1 . . 114.39(19) yes

loop_
_geom_bond_atom_site_label_1
_geom_bond_atom_site_label_2
_geom_bond_site_symmetry_2
_geom_bond_distance
_geom_bond_publ_flag
Br1 C1 . 1.988(2) yes
O1 C4 . 1.304(3) yes
O1 H1 . 0.82 yes
O2 C4 . 1.235(3) yes
C3 C1 . 1.525(3) yes
C3 C2 5_656 1.545(3) yes
C3 H32 . 0.96(3) ?
C3 H31 . 1.01(3) ?
C2 C1 . 1.525(3) yes
C2 C3 5_656 1.545(3) ?
C2 H21 . 0.97(3) ?
C2 H22 . 0.96(3) ?
C1 C4 . 1.536(3) yes

loop_
_geom_torsion_atom_site_label_1
_geom_torsion_atom_site_label_2
_geom_torsion_atom_site_label_3
_geom_torsion_atom_site_label_4
_geom_torsion_site_symmetry_1
_geom_torsion_site_symmetry_3
_geom_torsion_site_symmetry_4
_geom_torsion
_geom_torsion_publ_flag
C1 C2 C3 C1 . 5_656 5_656 -56.1(2) yes
C2 C3 C1 C2 5_656 . . -56.8(2) yes
C2 C3 C1 C4 5_656 . . 72.1(2) yes
C2 C3 C1 Br1 5_656 . . -175.60(10) yes
C3 C2 C1 C3 5_656 . . 57.1(2) yes
C3 C2 C1 C4 5_656 . . -70.8(2) yes
C3 C2 C1 Br1 5_656 . . 176.70(10) yes
C3 C1 C4 O2 . . . 25.0(3) yes
C2 C1 C4 O2 . . . 152.8(2) yes
Br1 C1 C4 O2 . . . -91.4(2) yes
C3 C1 C4 O1 . . . -156.2(2) yes
C2 C1 C4 O1 . . . -28.4(3) yes
Br1 C1 C4 O1 . . . 87.4(2) yes
